data_7151654
loop_
_publ_author_name
'Chen, Guofei'
'Fu, Chunling'
'Ma, Shengming'

_publ_section_title
;
 A novel synthesis of oxazolidine-2,4-diones via an efficient fixation
 of CO2 with 3-aryl-2-alkynamides.
;
_journal_issue 1
_journal_name_full 'Organic &amp; biomolecular chemistry'
_journal_page_first 105
_journal_page_last 110
_journal_paper_doi 10.1039/C0OB00550A
_journal_volume 9
_journal_year 2011
_chemical_formula_sum 'C53 H45 Ho N2 O11 Zn'
_chemical_formula_weight 1116.21
_chemical_name_systematic
;
?
;
_space_group_IT_number 2
_symmetry_cell_setting triclinic
_symmetry_space_group_name_Hall '-P 1'
_symmetry_space_group_name_H-M 'P -1'
_atom_sites_solution_hydrogens geom
_atom_sites_solution_primary direct
_atom_sites_solution_secondary difmap
_audit_creation_method SHELXL-97
_cell_angle_alpha 75.540(3)
_cell_angle_beta 82.406(4)
_cell_angle_gamma 83.166(4)
_cell_formula_units_Z 2
_cell_length_a 13.056(4)
_cell_length_b 13.146(4)
_cell_length_c 15.367(5)
_cell_measurement_temperature 293(2)
_cell_volume 2521.4(14)
_computing_cell_refinement 'SAINT (Bruker, 2005)'
_computing_data_collection 'APEX2 (Bruker, 2005)'
_computing_data_reduction SAINT
_computing_molecular_graphics 'SHELXTL (Sheldrick, 1997a)'
_computing_publication_material SHELXTL
_computing_structure_refinement 'SHELXL-97 (Sheldrick, 1997)'
_computing_structure_solution 'SHELXS-97 (Sheldrick, 1990)'
_diffrn_ambient_temperature 293(2)
_diffrn_measured_fraction_theta_full 0.947
_diffrn_measured_fraction_theta_max 0.947
_diffrn_measurement_device_type 'Smart Apex II CCD'
_diffrn_measurement_method CCD
_diffrn_radiation_monochromator graphite
_diffrn_radiation_source 'fine-focus sealed tube'
_diffrn_radiation_type MoK\a
_diffrn_radiation_wavelength 0.71073
_diffrn_reflns_av_R_equivalents 0.0322
_diffrn_reflns_av_sigmaI/netI 0.0661
_diffrn_reflns_limit_h_max 16
_diffrn_reflns_limit_h_min -13
_diffrn_reflns_limit_k_max 16
_diffrn_reflns_limit_k_min -15
_diffrn_reflns_limit_l_max 16
_diffrn_reflns_limit_l_min -18
_diffrn_reflns_number 13303
_diffrn_reflns_theta_full 26.00
_diffrn_reflns_theta_max 26.00
_diffrn_reflns_theta_min 2.15
_exptl_absorpt_coefficient_mu 2.094
_exptl_absorpt_correction_T_max 0.9379
_exptl_absorpt_correction_T_min 0.5354
_exptl_absorpt_correction_type multi-scan
_exptl_absorpt_process_details sadabs
_exptl_crystal_colour 'light yellow'
_exptl_crystal_density_diffrn 1.470
_exptl_crystal_density_method 'not measured'
_exptl_crystal_description block
_exptl_crystal_F_000 1124
_exptl_crystal_size_max 0.34
_exptl_crystal_size_mid 0.12
_exptl_crystal_size_min 0.03
_refine_diff_density_max 1.869
_refine_diff_density_min -1.501
_refine_diff_density_rms 0.151
_refine_ls_extinction_method none
_refine_ls_goodness_of_fit_ref 1.031
_refine_ls_hydrogen_treatment mixed
_refine_ls_matrix_type full
_refine_ls_number_parameters 663
_refine_ls_number_reflns 9394
_refine_ls_number_restraints 0
_refine_ls_restrained_S_all 1.031
_refine_ls_R_factor_all 0.0657
_refine_ls_R_factor_gt 0.0523
_refine_ls_shift/su_max 0.036
_refine_ls_shift/su_mean 0.003
_refine_ls_structure_factor_coef Fsqd
_refine_ls_weighting_details 'calc w=1/[\s^2^(Fo^2^)+(0.0978P)^2^+0.0000P] where P=(Fo^2^+2Fc^2^)/3'
_refine_ls_weighting_scheme calc
_refine_ls_wR_factor_gt 0.1415
_refine_ls_wR_factor_ref 0.1497
_reflns_number_gt 7735
_reflns_number_total 9394
_reflns_threshold_expression >2sigma(I)
_cod_data_source_file C0OB00550A.TXT
_cod_data_source_block c70327
_cod_depositor_comments
;
The following automatic conversions were performed:
'_symmetry_cell_setting' value 'Triclinic' changed to 'triclinic'
according to '/home/saulius/struct/CIF-dictionaries/cif_core.dic'
dictionary named 'cif_core.dic' version 2.4.1 from 2010-06-29.

Automatic conversion script
Id: cif_fix_enum 1555 2011-01-17 13:19:09Z saulius 
;
_cod_original_sg_symbol_H-M P-1
_cod_database_code 7151654

loop_
_symmetry_equiv_pos_as_xyz
'x, y, z'
'-x, -y, -z'

loop_
_atom_site_label
_atom_site_type_symbol
_atom_site_fract_x
_atom_site_fract_y
_atom_site_fract_z
_atom_site_U_iso_or_equiv
_atom_site_adp_type
_atom_site_occupancy
_atom_site_symmetry_multiplicity
_atom_site_calc_flag
_atom_site_refinement_flags
_atom_site_disorder_assembly
_atom_site_disorder_group
Ho1 Ho 0.983294(19) 0.03033(2) 0.371447(16) 0.02852(11) Uani 1 1 d . . .
Zn1 Zn 0.97429(5) 0.16221(6) 0.11544(5) 0.03540(18) Uani 1 1 d . . .
N1 N 0.9625(4) 0.2082(4) -0.0275(3) 0.0358(11) Uani 1 1 d . . .
N2 N 1.0556(4) 0.3055(5) 0.0704(4) 0.0434(13) Uani 1 1 d . . .
O1 O 0.8720(4) 0.1726(4) 0.3168(3) 0.0499(12) Uani 1 1 d . . .
O2 O 0.8514(4) 0.2428(4) 0.1705(3) 0.0467(11) Uani 1 1 d . . .
O3 O 0.9034(4) -0.0312(4) 0.2735(3) 0.0495(12) Uani 1 1 d . . .
O4 O 0.8989(4) 0.0359(4) 0.1260(3) 0.0465(11) Uani 1 1 d . . .
O5 O 1.1300(4) 0.0762(4) 0.0999(3) 0.0513(12) Uani 1 1 d . . .
O6 O 1.0774(3) 0.1120(3) 0.2309(3) 0.0381(10) Uani 1 1 d . . .
O7 O 1.1403(3) -0.0794(4) 0.3576(3) 0.0418(11) Uani 1 1 d . . .
O8 O 1.1102(3) -0.0481(3) 0.4931(3) 0.0402(10) Uani 1 1 d . . .
O9 O 1.0618(4) 0.1629(4) 0.4029(3) 0.0461(11) Uani 1 1 d . . .
O10 O 0.9351(4) -0.1392(3) 0.4474(3) 0.0440(11) Uani 1 1 d . . .
O11 O 0.4167(12) 0.6651(15) 0.0202(10) 0.111(6) Uani 0.50 1 d P . .
H11A H 0.3793 0.7076 0.0438 0.167 Uiso 0.50 1 calc PR . .
O12 O 0.3430(14) 0.5485(14) 0.1389(16) 0.136(7) Uani 0.50 1 d P . .
C1 C 0.7259(6) 0.3309(6) 0.3622(5) 0.059(2) Uani 1 1 d . . .
H1A H 0.7814 0.3126 0.3970 0.071 Uiso 1 1 calc R . .
C2 C 0.6388(7) 0.3896(8) 0.3901(6) 0.075(3) Uani 1 1 d . . .
H2A H 0.6371 0.4130 0.4427 0.090 Uiso 1 1 calc R . .
C3 C 0.5547(6) 0.4142(7) 0.3413(6) 0.068(2) Uani 1 1 d . . .
C4 C 0.5586(6) 0.3811(7) 0.2668(6) 0.067(2) Uani 1 1 d . . .
H4A H 0.5005 0.3951 0.2352 0.080 Uiso 1 1 calc R . .
C5 C 0.6478(6) 0.3252(6) 0.2332(6) 0.0519(19) Uani 1 1 d . . .
H5A H 0.669(4) 0.311(5) 0.185(4) 0.020(16) Uiso 1 1 d . . .
C6 C 0.7308(5) 0.2992(5) 0.2823(4) 0.0383(14) Uani 1 1 d . . .
C7 C 0.8247(4) 0.2341(5) 0.2554(4) 0.0342(13) Uani 1 1 d . . .
C8 C 0.4582(8) 0.4765(11) 0.3756(8) 0.116(4) Uani 1 1 d . . .
H8A H 0.4069 0.4879 0.3340 0.174 Uiso 1 1 calc R . .
H8B H 0.4764 0.5433 0.3807 0.174 Uiso 1 1 calc R . .
H8C H 0.4306 0.4376 0.4338 0.174 Uiso 1 1 calc R . .
C9 C 0.7789(5) -0.1879(5) 0.2691(4) 0.0441(16) Uani 1 1 d . . .
H9A H 0.7970 -0.1846 0.3248 0.053 Uiso 1 1 calc R . .
C10 C 0.7206(6) -0.2665(6) 0.2634(5) 0.0563(19) Uani 1 1 d . . .
H10A H 0.708(6) -0.326(7) 0.319(5) 0.07(2) Uiso 1 1 d . . .
C11 C 0.6916(6) -0.2718(7) 0.1811(6) 0.060(2) Uani 1 1 d . . .
C12 C 0.7247(6) -0.1968(7) 0.1054(5) 0.057(2) Uani 1 1 d . . .
H12A H 0.7069 -0.1988 0.0492 0.069 Uiso 1 1 calc R . .
C13 C 0.7828(5) -0.1204(6) 0.1115(5) 0.0398(15) Uani 1 1 d . . .
H13A H 0.805(4) -0.080(5) 0.074(4) 0.022(17) Uiso 1 1 d . . .
C14 C 0.8102(4) -0.1147(5) 0.1924(4) 0.0344(13) Uani 1 1 d . . .
C15 C 0.8762(4) -0.0310(5) 0.1986(4) 0.0313(13) Uani 1 1 d . . .
C16 C 0.6294(8) -0.3564(9) 0.1733(8) 0.103(4) Uani 1 1 d . . .
H16A H 0.6122 -0.4005 0.2322 0.154 Uiso 1 1 calc R . .
H16B H 0.6692 -0.3982 0.1354 0.154 Uiso 1 1 calc R . .
H16C H 0.5669 -0.3251 0.1473 0.154 Uiso 1 1 calc R . .
C17 C 1.3355(6) 0.0216(7) 0.1448(5) 0.059(2) Uani 1 1 d . . .
H17A H 1.3170 -0.0037 0.0982 0.071 Uiso 1 1 calc R . .
C18 C 1.4364(6) 0.0082(7) 0.1620(6) 0.069(2) Uani 1 1 d . . .
H18A H 1.4846 -0.0311 0.1305 0.083 Uiso 1 1 calc R . .
C19 C 1.4683(5) 0.0519(7) 0.2253(6) 0.059(2) Uani 1 1 d . . .
C20 C 1.3936(5) 0.1057(6) 0.2735(5) 0.0553(19) Uani 1 1 d . . .
H20A H 1.4129 0.1372 0.3159 0.066 Uiso 1 1 calc R . .
C21 C 1.2907(5) 0.1131(6) 0.2595(5) 0.0460(17) Uani 1 1 d . . .
H21A H 1.253(5) 0.147(5) 0.285(4) 0.034(19) Uiso 1 1 d . . .
C22 C 1.2599(5) 0.0720(5) 0.1951(4) 0.0384(14) Uani 1 1 d . . .
C23 C 1.1503(5) 0.0845(5) 0.1748(4) 0.0352(13) Uani 1 1 d . . .
C24 C 1.5807(6) 0.0392(8) 0.2423(7) 0.088(3) Uani 1 1 d . . .
H24A H 1.5888 0.0746 0.2883 0.132 Uiso 1 1 calc R . .
H24B H 1.6221 0.0694 0.1875 0.132 Uiso 1 1 calc R . .
H24C H 1.6028 -0.0344 0.2619 0.132 Uiso 1 1 calc R . .
C25 C 1.3221(5) -0.0915(7) 0.5183(5) 0.0548(19) Uani 1 1 d . . .
H25A H 1.2791 -0.0606 0.5596 0.066 Uiso 1 1 calc R . .
C26 C 1.4271(6) -0.1169(9) 0.5286(6) 0.077(3) Uani 1 1 d . . .
H26A H 1.4549 -0.0992 0.5749 0.092 Uiso 1 1 calc R . .
C27 C 1.4906(6) -0.1686(7) 0.4699(5) 0.063(2) Uani 1 1 d . . .
C28 C 1.4500(5) -0.1900(6) 0.4002(5) 0.0529(18) Uani 1 1 d . . .
H28A H 1.4921 -0.2244 0.3607 0.063 Uiso 1 1 calc R . .
C29 C 1.3470(5) -0.1613(6) 0.3873(5) 0.0460(16) Uani 1 1 d . . .
H29A H 1.3206 -0.1749 0.3384 0.055 Uiso 1 1 calc R . .
C30 C 1.2824(5) -0.1121(5) 0.4471(4) 0.0387(14) Uani 1 1 d . . .
C31 C 1.1710(5) -0.0804(5) 0.4318(4) 0.0340(13) Uani 1 1 d . . .
C32 C 1.6054(6) -0.1956(9) 0.4860(6) 0.091(3) Uani 1 1 d . . .
H32A H 1.6406 -0.2307 0.4412 0.137 Uiso 1 1 calc R . .
H32B H 1.6106 -0.2411 0.5450 0.137 Uiso 1 1 calc R . .
H32C H 1.6369 -0.1319 0.4817 0.137 Uiso 1 1 calc R . .
C33 C 1.1341(7) 0.3628(6) 0.3705(5) 0.060(2) Uani 1 1 d . . .
H33A H 1.120(7) 0.344(7) 0.318(6) 0.08(3) Uiso 1 1 d . . .
C34 C 1.1632(8) 0.4630(6) 0.3570(6) 0.063(2) Uani 1 1 d . . .
H34A H 1.169(6) 0.495(6) 0.305(5) 0.05(2) Uiso 1 1 d . . .
C35 C 1.1644(6) 0.5097(5) 0.4268(5) 0.0478(17) Uani 1 1 d . . .
C36 C 1.1370(7) 0.4524(6) 0.5124(5) 0.0550(19) Uani 1 1 d . . .
H36A H 1.150(5) 0.481(6) 0.578(5) 0.06(2) Uiso 1 1 d . . .
C37 C 1.1092(6) 0.3512(5) 0.5272(4) 0.0470(16) Uani 1 1 d . . .
H37A H 1.0910 0.3139 0.5861 0.056 Uiso 1 1 calc R . .
C38 C 1.1076(5) 0.3036(5) 0.4566(4) 0.0363(14) Uani 1 1 d . . .
C39 C 1.0764(5) 0.1930(5) 0.4725(4) 0.0345(13) Uani 1 1 d . . .
C40 C 1.1930(7) 0.6213(6) 0.4116(6) 0.067(2) Uani 1 1 d . . .
H40A H 1.2090 0.6503 0.3481 0.101 Uiso 1 1 calc R . .
H40B H 1.2524 0.6211 0.4424 0.101 Uiso 1 1 calc R . .
H40C H 1.1357 0.6635 0.4347 0.101 Uiso 1 1 calc R . .
C41 C 0.9207(5) 0.1556(6) -0.0759(5) 0.0431(16) Uani 1 1 d . . .
H41A H 0.888(5) 0.102(6) -0.045(5) 0.05(2) Uiso 1 1 d . . .
C42 C 0.9190(6) 0.1915(6) -0.1689(4) 0.0493(18) Uani 1 1 d . . .
H42A H 0.8880 0.1540 -0.2007 0.059 Uiso 1 1 calc R . .
C43 C 0.9619(6) 0.2796(6) -0.2123(5) 0.0541(19) Uani 1 1 d . . .
H43A H 0.9604 0.3035 -0.2745 0.065 Uiso 1 1 calc R . .
C44 C 1.0095(5) 0.3370(6) -0.1655(5) 0.0487(17) Uani 1 1 d . . .
C45 C 1.0594(7) 0.4324(6) -0.2064(5) 0.062(2) Uani 1 1 d . . .
H45A H 1.0595 0.4607 -0.2682 0.074 Uiso 1 1 calc R . .
C46 C 1.1050(7) 0.4803(6) -0.1580(6) 0.064(2) Uani 1 1 d . . .
H46A H 1.1369 0.5412 -0.1867 0.076 Uiso 1 1 calc R . .
C47 C 1.1065(5) 0.4410(5) -0.0631(5) 0.0504(18) Uani 1 1 d . . .
C48 C 1.1558(6) 0.4867(7) -0.0082(6) 0.064(2) Uani 1 1 d . . .
H48A H 1.1907 0.5466 -0.0336 0.077 Uiso 1 1 calc R . .
C49 C 1.1527(7) 0.4441(7) 0.0803(7) 0.069(2) Uani 1 1 d . . .
H49A H 1.1847 0.4744 0.1170 0.082 Uiso 1 1 calc R . .
C50 C 1.1001(6) 0.3521(6) 0.1181(6) 0.0553(19) Uani 1 1 d . . .
H50A H 1.0975 0.3240 0.1801 0.066 Uiso 1 1 calc R . .
C51 C 1.0575(5) 0.3485(5) -0.0200(4) 0.0406(15) Uani 1 1 d . . .
C52 C 1.0087(5) 0.2968(5) -0.0716(4) 0.0379(14) Uani 1 1 d . . .
C53 C 0.4003(11) 0.5728(17) 0.0637(14) 0.063(5) Uani 0.50 1 d P . .
C54 C 0.4571(9) 0.4845(13) 0.0355(9) 0.051(4) Uani 0.50 1 d P . .
H54A H 0.4386 0.4190 0.0753 0.076 Uiso 0.50 1 d PR . .
H54B H 0.4422 0.4868 -0.0245 0.076 Uiso 0.50 1 d PR . .
H54C H 0.5298 0.4901 0.0350 0.076 Uiso 0.50 1 d PR . .

loop_
_atom_site_aniso_label
_atom_site_aniso_U_11
_atom_site_aniso_U_22
_atom_site_aniso_U_33
_atom_site_aniso_U_23
_atom_site_aniso_U_13
_atom_site_aniso_U_12
Ho1 0.03632(17) 0.02413(17) 0.02443(16) -0.00671(10) -0.00488(10) 0.00388(11)
Zn1 0.0438(4) 0.0301(4) 0.0312(4) -0.0063(3) -0.0050(3) 0.0000(3)
N1 0.047(3) 0.029(3) 0.030(3) -0.008(2) -0.004(2) 0.005(2)
N2 0.051(3) 0.040(3) 0.042(3) -0.015(3) -0.008(2) -0.003(3)
O1 0.057(3) 0.050(3) 0.034(2) -0.009(2) -0.005(2) 0.027(2)
O2 0.059(3) 0.042(3) 0.034(2) -0.008(2) -0.003(2) 0.009(2)
O3 0.066(3) 0.050(3) 0.036(3) -0.007(2) -0.017(2) -0.014(2)
O4 0.066(3) 0.041(3) 0.035(2) -0.003(2) -0.011(2) -0.024(2)
O5 0.055(3) 0.063(3) 0.038(3) -0.016(2) -0.009(2) -0.001(2)
O6 0.035(2) 0.041(3) 0.033(2) -0.0028(18) -0.0006(17) 0.0027(18)
O7 0.044(2) 0.047(3) 0.029(2) -0.0081(19) -0.0039(18) 0.014(2)
O8 0.047(2) 0.038(3) 0.033(2) -0.0107(19) 0.0035(18) 0.0067(19)
O9 0.063(3) 0.046(3) 0.031(2) -0.006(2) -0.008(2) -0.013(2)
O10 0.067(3) 0.030(3) 0.034(2) -0.0024(19) -0.010(2) -0.007(2)
O11 0.109(11) 0.141(16) 0.089(10) -0.063(11) -0.039(9) 0.076(11)
O12 0.108(13) 0.107(14) 0.22(2) -0.102(15) -0.024(14) 0.010(11)
C1 0.068(5) 0.058(5) 0.047(4) -0.014(4) -0.013(4) 0.026(4)
C2 0.089(6) 0.074(7) 0.057(5) -0.027(4) -0.006(4) 0.034(5)
C3 0.059(5) 0.060(6) 0.073(6) -0.012(4) 0.006(4) 0.018(4)
C4 0.048(4) 0.057(5) 0.087(6) -0.006(5) -0.012(4) 0.014(4)
C5 0.048(4) 0.049(5) 0.059(5) -0.015(4) -0.013(4) 0.009(3)
C6 0.039(3) 0.026(3) 0.044(4) -0.001(3) -0.005(3) 0.005(3)
C7 0.037(3) 0.026(3) 0.039(3) -0.011(3) -0.004(2) 0.005(2)
C8 0.085(7) 0.111(10) 0.129(10) -0.022(8) 0.010(7) 0.048(7)
C9 0.047(4) 0.041(4) 0.041(4) -0.007(3) -0.002(3) -0.002(3)
C10 0.059(4) 0.049(5) 0.057(5) -0.007(4) 0.005(4) -0.012(4)
C11 0.053(4) 0.059(5) 0.075(5) -0.025(4) -0.001(4) -0.013(4)
C12 0.066(5) 0.062(5) 0.054(5) -0.026(4) -0.009(4) -0.016(4)
C13 0.044(4) 0.038(4) 0.038(4) -0.011(3) 0.000(3) -0.007(3)
C14 0.034(3) 0.031(3) 0.039(3) -0.013(3) -0.003(2) 0.002(2)
C15 0.037(3) 0.029(3) 0.030(3) -0.012(2) -0.006(2) 0.005(2)
C16 0.096(7) 0.087(8) 0.139(10) -0.037(7) -0.006(7) -0.054(6)
C17 0.056(4) 0.071(6) 0.059(5) -0.037(4) -0.001(4) 0.003(4)
C18 0.047(4) 0.070(6) 0.094(6) -0.041(5) 0.007(4) 0.011(4)
C19 0.042(4) 0.058(5) 0.072(5) -0.010(4) -0.007(4) 0.007(3)
C20 0.049(4) 0.064(5) 0.055(4) -0.017(4) -0.015(3) 0.003(4)
C21 0.041(4) 0.048(5) 0.048(4) -0.016(3) -0.001(3) 0.007(3)
C22 0.045(3) 0.030(4) 0.036(3) -0.007(3) 0.002(3) 0.003(3)
C23 0.043(3) 0.023(3) 0.037(3) -0.005(2) -0.002(3) 0.002(2)
C24 0.041(4) 0.094(8) 0.129(8) -0.028(7) -0.016(5) 0.002(5)
C25 0.039(4) 0.076(6) 0.055(4) -0.029(4) -0.005(3) 0.000(4)
C26 0.052(5) 0.127(9) 0.059(5) -0.036(5) -0.011(4) 0.001(5)
C27 0.042(4) 0.079(6) 0.061(5) -0.010(4) -0.006(3) 0.010(4)
C28 0.046(4) 0.060(5) 0.053(4) -0.022(4) 0.000(3) 0.008(3)
C29 0.043(4) 0.042(4) 0.050(4) -0.014(3) -0.001(3) 0.007(3)
C30 0.039(3) 0.033(4) 0.039(3) -0.004(3) 0.000(3) 0.003(3)
C31 0.039(3) 0.023(3) 0.035(3) -0.002(2) 0.004(2) -0.002(2)
C32 0.048(5) 0.139(10) 0.079(6) -0.024(6) -0.012(4) 0.021(5)
C33 0.106(7) 0.040(5) 0.035(4) -0.009(3) -0.008(4) -0.014(4)
C34 0.106(7) 0.038(5) 0.044(5) 0.000(4) -0.008(4) -0.024(4)
C35 0.060(4) 0.028(4) 0.058(4) -0.008(3) -0.019(3) -0.003(3)
C36 0.083(5) 0.040(4) 0.046(4) -0.014(3) -0.017(4) -0.002(4)
C37 0.070(5) 0.032(4) 0.037(4) -0.006(3) -0.006(3) -0.002(3)
C38 0.049(3) 0.028(3) 0.033(3) -0.010(3) -0.009(3) -0.002(3)
C39 0.048(3) 0.029(3) 0.028(3) -0.008(2) -0.010(2) 0.002(3)
C40 0.090(6) 0.034(4) 0.082(6) -0.005(4) -0.032(5) -0.012(4)
C41 0.045(4) 0.041(4) 0.045(4) -0.016(3) -0.009(3) 0.008(3)
C42 0.061(4) 0.048(5) 0.037(4) -0.009(3) -0.014(3) 0.012(3)
C43 0.068(5) 0.059(5) 0.030(4) -0.011(3) -0.007(3) 0.019(4)
C44 0.051(4) 0.043(4) 0.043(4) -0.005(3) 0.004(3) 0.010(3)
C45 0.083(6) 0.043(5) 0.044(4) 0.007(4) 0.011(4) 0.001(4)
C46 0.078(5) 0.030(4) 0.069(5) 0.002(4) 0.017(4) -0.007(4)
C47 0.052(4) 0.031(4) 0.061(4) -0.010(3) 0.014(3) -0.001(3)
C48 0.058(5) 0.051(5) 0.086(6) -0.022(4) 0.003(4) -0.015(4)
C49 0.073(5) 0.060(6) 0.084(7) -0.034(5) -0.015(5) -0.010(4)
C50 0.063(5) 0.048(5) 0.061(5) -0.019(4) -0.012(4) -0.005(4)
C51 0.041(3) 0.029(4) 0.047(4) -0.009(3) 0.006(3) 0.003(3)
C52 0.044(3) 0.035(4) 0.030(3) -0.004(3) 0.000(2) 0.004(3)
C53 0.033(7) 0.088(14) 0.087(13) -0.064(12) 0.005(8) -0.002(8)
C54 0.034(6) 0.090(12) 0.044(8) -0.037(8) -0.014(5) -0.006(7)

loop_
_atom_type_symbol
_atom_type_description
_atom_type_scat_dispersion_real
_atom_type_scat_dispersion_imag
_atom_type_scat_source
C C 0.0033 0.0016 'International Tables Vol C Tables 4.2.6.8 and 6.1.1.4'
H H 0.0000 0.0000 'International Tables Vol C Tables 4.2.6.8 and 6.1.1.4'
N N 0.0061 0.0033 'International Tables Vol C Tables 4.2.6.8 and 6.1.1.4'
O O 0.0106 0.0060 'International Tables Vol C Tables 4.2.6.8 and 6.1.1.4'
Zn Zn 0.2839 1.4301 'International Tables Vol C Tables 4.2.6.8 and 6.1.1.4'
Ho Ho -0.2175 4.6783 'International Tables Vol C Tables 4.2.6.8 and 6.1.1.4'

loop_
_geom_angle_atom_site_label_1
_geom_angle_atom_site_label_2
_geom_angle_atom_site_label_3
_geom_angle
_geom_angle_site_symmetry_1
_geom_angle_site_symmetry_3
_geom_angle_publ_flag
O1 Ho1 O3 78.41(18) . . ?
O1 Ho1 O9 79.65(18) . . ?
O3 Ho1 O9 149.65(16) . . ?
O1 Ho1 O8 81.21(15) . 2_756 ?
O3 Ho1 O8 118.26(17) . 2_756 ?
O9 Ho1 O8 78.40(16) . 2_756 ?
O1 Ho1 O10 125.56(18) . . ?
O3 Ho1 O10 72.71(16) . . ?
O9 Ho1 O10 137.61(14) . . ?
O8 Ho1 O10 73.74(16) 2_756 . ?
O1 Ho1 O7 151.57(16) . . ?
O3 Ho1 O7 94.87(17) . . ?
O9 Ho1 O7 94.51(17) . . ?
O8 Ho1 O7 125.20(14) 2_756 . ?
O10 Ho1 O7 76.90(16) . . ?
O1 Ho1 O6 77.69(15) . . ?
O3 Ho1 O6 80.19(16) . . ?
O9 Ho1 O6 74.83(15) . . ?
O8 Ho1 O6 148.36(16) 2_756 . ?
O10 Ho1 O6 137.90(16) . . ?
O7 Ho1 O6 73.94(14) . . ?
O1 Ho1 O8 144.28(16) . . ?
O3 Ho1 O8 136.59(16) . . ?
O9 Ho1 O8 69.74(15) . . ?
O8 Ho1 O8 75.10(15) 2_756 . ?
O10 Ho1 O8 72.59(15) . . ?
O7 Ho1 O8 52.19(13) . . ?
O6 Ho1 O8 110.22(13) . . ?
O1 Ho1 C31 157.30(19) . . ?
O3 Ho1 C31 118.38(18) . . ?
O9 Ho1 C31 78.83(17) . . ?
O8 Ho1 C31 101.40(16) 2_756 . ?
O10 Ho1 C31 76.16(16) . . ?
O7 Ho1 C31 25.95(16) . . ?
O6 Ho1 C31 89.74(15) . . ?
O8 Ho1 C31 26.60(15) . . ?
O1 Ho1 Ho1 116.72(11) . 2_756 ?
O3 Ho1 Ho1 139.92(11) . 2_756 ?
O9 Ho1 Ho1 69.51(10) . 2_756 ?
O8 Ho1 Ho1 40.05(10) 2_756 2_756 ?
O10 Ho1 Ho1 68.56(10) . 2_756 ?
O7 Ho1 Ho1 86.24(10) . 2_756 ?
O6 Ho1 Ho1 137.40(10) . 2_756 ?
O8 Ho1 Ho1 35.05(9) . 2_756 ?
C31 Ho1 Ho1 61.45(12) . 2_756 ?
O4 Zn1 O2 94.3(2) . . ?
O4 Zn1 N1 90.42(19) . . ?
O2 Zn1 N1 104.79(18) . . ?
O4 Zn1 N2 166.74(19) . . ?
O2 Zn1 N2 90.5(2) . . ?
N1 Zn1 N2 76.4(2) . . ?
O4 Zn1 O5 94.0(2) . . ?
O2 Zn1 O5 159.68(17) . . ?
N1 Zn1 O5 93.67(18) . . ?
N2 Zn1 O5 85.6(2) . . ?
O4 Zn1 O6 103.91(17) . . ?
O2 Zn1 O6 101.94(16) . . ?
N1 Zn1 O6 148.53(17) . . ?
N2 Zn1 O6 87.12(18) . . ?
O5 Zn1 O6 58.00(16) . . ?
O4 Zn1 C23 104.0(2) . . ?
O2 Zn1 C23 130.84(19) . . ?
N1 Zn1 C23 120.01(19) . . ?
N2 Zn1 C23 81.9(2) . . ?
O5 Zn1 C23 28.84(18) . . ?
O6 Zn1 C23 29.64(16) . . ?
C41 N1 C52 118.5(5) . . ?
C41 N1 Zn1 126.6(4) . . ?
C52 N1 Zn1 114.7(4) . . ?
C50 N2 C51 118.1(6) . . ?
C50 N2 Zn1 128.5(5) . . ?
C51 N2 Zn1 113.4(4) . . ?
C7 O1 Ho1 153.4(4) . . ?
C7 O2 Zn1 125.9(4) . . ?
C15 O3 Ho1 155.4(4) . . ?
C15 O4 Zn1 125.1(4) . . ?
C23 O5 Zn1 92.1(4) . . ?
C23 O6 Zn1 88.2(3) . . ?
C23 O6 Ho1 137.4(4) . . ?
Zn1 O6 Ho1 112.20(16) . . ?
C31 O7 Ho1 98.0(4) . . ?
C31 O8 Ho1 165.0(4) . 2_756 ?
C31 O8 Ho1 87.3(3) . . ?
Ho1 O8 Ho1 104.90(15) 2_756 . ?
C39 O9 Ho1 137.5(4) . . ?
C39 O10 Ho1 137.5(4) 2_756 . ?
C2 C1 C6 119.9(7) . . ?
C3 C2 C1 120.9(8) . . ?
C4 C3 C2 118.8(8) . . ?
C4 C3 C8 121.6(9) . . ?
C2 C3 C8 119.6(9) . . ?
C3 C4 C5 122.3(8) . . ?
C6 C5 C4 118.9(8) . . ?
C5 C6 C1 119.0(7) . . ?
C5 C6 C7 122.5(6) . . ?
C1 C6 C7 118.5(6) . . ?
O1 C7 O2 124.1(5) . . ?
O1 C7 C6 118.2(5) . . ?
O2 C7 C6 117.7(5) . . ?
C14 C9 C10 119.9(7) . . ?
C9 C10 C11 120.9(7) . . ?
C12 C11 C10 117.5(7) . . ?
C12 C11 C16 120.6(8) . . ?
C10 C11 C16 121.8(8) . . ?
C13 C12 C11 121.1(7) . . ?
C12 C13 C14 121.2(7) . . ?
C13 C14 C9 119.4(6) . . ?
C13 C14 C15 120.9(6) . . ?
C9 C14 C15 119.7(6) . . ?
O3 C15 O4 124.8(6) . . ?
O3 C15 C14 119.0(5) . . ?
O4 C15 C14 116.2(5) . . ?
C18 C17 C22 121.3(7) . . ?
C17 C18 C19 121.1(7) . . ?
C18 C19 C20 117.6(7) . . ?
C18 C19 C24 120.8(8) . . ?
C20 C19 C24 121.6(8) . . ?
C21 C20 C19 120.8(8) . . ?
C22 C21 C20 121.3(7) . . ?
C21 C22 C17 117.7(6) . . ?
C21 C22 C23 122.4(6) . . ?
C17 C22 C23 119.9(6) . . ?
O5 C23 O6 119.7(6) . . ?
O5 C23 C22 119.8(6) . . ?
O6 C23 C22 120.2(5) . . ?
O5 C23 Zn1 59.1(3) . . ?
O6 C23 Zn1 62.1(3) . . ?
C22 C23 Zn1 162.9(4) . . ?
C30 C25 C26 119.8(7) . . ?
C25 C26 C27 120.4(8) . . ?
C28 C27 C26 119.2(7) . . ?
C28 C27 C32 123.0(8) . . ?
C26 C27 C32 117.7(8) . . ?
C27 C28 C29 120.7(7) . . ?
C28 C29 C30 120.4(7) . . ?
C25 C30 C29 119.4(6) . . ?
C25 C30 C31 120.8(6) . . ?
C29 C30 C31 119.8(6) . . ?
O7 C31 O8 120.9(5) . . ?
O7 C31 C30 120.3(5) . . ?
O8 C31 C30 118.6(6) . . ?
O7 C31 Ho1 56.1(3) . . ?
O8 C31 Ho1 66.1(3) . . ?
C30 C31 Ho1 164.1(4) . . ?
C34 C33 C38 120.7(7) . . ?
C35 C34 C33 122.2(7) . . ?
C36 C35 C34 117.7(7) . . ?
C36 C35 C40 120.2(7) . . ?
C34 C35 C40 122.1(7) . . ?
C35 C36 C37 120.9(7) . . ?
C36 C37 C38 121.5(6) . . ?
C33 C38 C37 116.9(6) . . ?
C33 C38 C39 121.4(6) . . ?
C37 C38 C39 121.7(5) . . ?
O10 C39 O9 125.4(6) 2_756 . ?
O10 C39 C38 118.1(5) 2_756 . ?
O9 C39 C38 116.5(5) . . ?
N1 C41 C42 122.0(7) . . ?
C43 C42 C41 119.8(7) . . ?
C42 C43 C44 120.9(6) . . ?
C52 C44 C43 116.7(7) . . ?
C52 C44 C45 118.2(7) . . ?
C43 C44 C45 125.1(7) . . ?
C46 C45 C44 121.5(7) . . ?
C45 C46 C47 121.7(7) . . ?
C48 C47 C51 116.7(7) . . ?
C48 C47 C46 124.4(7) . . ?
C51 C47 C46 118.8(7) . . ?
C49 C48 C47 120.0(7) . . ?
C48 C49 C50 119.4(8) . . ?
N2 C50 C49 123.2(8) . . ?
N2 C51 C47 122.6(7) . . ?
N2 C51 C52 117.7(6) . . ?
C47 C51 C52 119.8(6) . . ?
N1 C52 C44 122.1(6) . . ?
N1 C52 C51 117.9(5) . . ?
C44 C52 C51 120.0(6) . . ?
O11 C53 O12 125.4(18) . . ?
O11 C53 C54 119.9(17) . . ?
O12 C53 C54 114(2) . . ?
C53 C54 C54 112.6(19) . 2_665 ?

loop_
_geom_bond_atom_site_label_1
_geom_bond_atom_site_label_2
_geom_bond_distance
_geom_bond_site_symmetry_2
_geom_bond_publ_flag
Ho1 O1 2.282(4) . ?
Ho1 O3 2.287(4) . ?
Ho1 O9 2.301(5) . ?
Ho1 O8 2.320(4) 2_756 ?
Ho1 O10 2.359(4) . ?
Ho1 O7 2.379(4) . ?
Ho1 O6 2.404(4) . ?
Ho1 O8 2.599(4) . ?
Ho1 C31 2.839(6) . ?
Ho1 Ho1 3.9033(13) 2_756 ?
Zn1 O4 1.991(4) . ?
Zn1 O2 2.023(5) . ?
Zn1 N1 2.149(5) . ?
Zn1 N2 2.188(6) . ?
Zn1 O5 2.220(5) . ?
Zn1 O6 2.287(4) . ?
Zn1 C23 2.586(6) . ?
N1 C41 1.336(8) . ?
N1 C52 1.357(8) . ?
N2 C50 1.292(9) . ?
N2 C51 1.361(8) . ?
O1 C7 1.256(7) . ?
O2 C7 1.286(7) . ?
O3 C15 1.248(7) . ?
O4 C15 1.261(7) . ?
O5 C23 1.248(7) . ?
O6 C23 1.279(7) . ?
O7 C31 1.255(7) . ?
O8 C31 1.273(7) . ?
O8 Ho1 2.320(4) 2_756 ?
O9 C39 1.274(7) . ?
O10 C39 1.256(7) 2_756 ?
O11 C53 1.26(2) . ?
O12 C53 1.28(3) . ?
C1 C2 1.379(10) . ?
C1 C6 1.383(10) . ?
C2 C3 1.374(12) . ?
C3 C4 1.315(12) . ?
C3 C8 1.527(12) . ?
C4 C5 1.412(11) . ?
C5 C6 1.364(9) . ?
C6 C7 1.483(8) . ?
C9 C14 1.371(9) . ?
C9 C10 1.380(10) . ?
C10 C11 1.387(11) . ?
C11 C12 1.382(11) . ?
C11 C16 1.489(11) . ?
C12 C13 1.357(10) . ?
C13 C14 1.360(9) . ?
C14 C15 1.505(8) . ?
C17 C18 1.361(10) . ?
C17 C22 1.382(9) . ?
C18 C19 1.376(12) . ?
C19 C20 1.381(11) . ?
C19 C24 1.507(10) . ?
C20 C21 1.376(9) . ?
C21 C22 1.363(10) . ?
C22 C23 1.486(8) . ?
C25 C30 1.368(9) . ?
C25 C26 1.392(10) . ?
C26 C27 1.391(12) . ?
C27 C28 1.359(11) . ?
C27 C32 1.537(10) . ?
C28 C29 1.380(9) . ?
C29 C30 1.391(9) . ?
C30 C31 1.497(8) . ?
C33 C34 1.373(11) . ?
C33 C38 1.380(9) . ?
C34 C35 1.364(11) . ?
C35 C36 1.367(10) . ?
C35 C40 1.511(10) . ?
C36 C37 1.377(10) . ?
C37 C38 1.385(9) . ?
C38 C39 1.508(9) . ?
C39 O10 1.256(7) 2_756 ?
C41 C42 1.392(9) . ?
C42 C43 1.330(11) . ?
C43 C44 1.406(11) . ?
C44 C52 1.407(9) . ?
C44 C45 1.444(11) . ?
C45 C46 1.320(12) . ?
C46 C47 1.422(11) . ?
C47 C48 1.407(11) . ?
C47 C51 1.412(9) . ?
C48 C49 1.332(12) . ?
C49 C50 1.419(11) . ?
C51 C52 1.415(9) . ?
C53 C54 1.43(2) . ?
C54 C54 1.47(3) 2_665 ?
